data_2204081
loop_
_publ_author_name
'Yongli Wang'
'Shi Wang'
'Hongxun Hao'
'Wei Chen'
'Qiang Nie'

_publ_section_title
;
11-Hydroxy-16,17-epoxypregn-4-ene-3,20-dione
;
_journal_issue 8
_journal_name_full 'Acta Crystallographica, Section E'
_journal_page_first o1337
_journal_page_last o1338
_journal_paper_doi 10.1107/S1600536804012115
_journal_volume 60
_journal_year 2004
_chemical_formula_iupac 'C21 H28 O4'
_chemical_formula_moiety 'C21 H28 O4'
_chemical_formula_sum 'C21 H28 O4'
_chemical_formula_weight 344.43
_chemical_name_systematic
;
11-Hydroxy-16,17-epoxypregn-4-ene-3,20-dione
;
_space_group_IT_number 19
_symmetry_cell_setting orthorhombic
_symmetry_space_group_name_Hall 'P 2ac 2ab'
_symmetry_space_group_name_H-M 'P 21 21 21'
_atom_sites_solution_hydrogens geom
_atom_sites_solution_primary direct
_atom_sites_solution_secondary difmap
_cell_angle_alpha 90.00
_cell_angle_beta 90.00
_cell_angle_gamma 90.00
_cell_formula_units_Z 4
_cell_length_a 7.229(3)
_cell_length_b 13.112(5)
_cell_length_c 19.334(7)
_cell_measurement_reflns_used 821
_cell_measurement_temperature 293(2)
_cell_measurement_theta_max 20.86
_cell_measurement_theta_min 3.22
_cell_volume 1832.6(12)
_computing_cell_refinement SMART
_computing_data_collection 'SMART (Bruker, 1998)'
_computing_data_reduction 'SAINT (Bruker, 1998)'
_computing_molecular_graphics 'SHELXTL (Bruker, 1998)'
_computing_publication_material SHELXTL
_computing_structure_refinement 'SHELXL97 (Sheldrick, 1997)'
_computing_structure_solution 'SHELXS97 (Sheldrick, 1997)'
_diffrn_ambient_temperature 293(2)
_diffrn_measured_fraction_theta_full 0.999
_diffrn_measured_fraction_theta_max 0.995
_diffrn_measurement_device_type 'Bruker SMART CCD area-detector'
_diffrn_measurement_method '\f and \w'
_diffrn_radiation_monochromator graphite
_diffrn_radiation_source 'fine-focus sealed tube'
_diffrn_radiation_type MoK\a
_diffrn_radiation_wavelength 0.71073
_diffrn_reflns_av_R_equivalents 0.0543
_diffrn_reflns_av_sigmaI/netI 0.0456
_diffrn_reflns_limit_h_max 8
_diffrn_reflns_limit_h_min -9
_diffrn_reflns_limit_k_max 14
_diffrn_reflns_limit_k_min -16
_diffrn_reflns_limit_l_max 24
_diffrn_reflns_limit_l_min -12
_diffrn_reflns_number 10617
_diffrn_reflns_theta_full 25.00
_diffrn_reflns_theta_max 26.47
_diffrn_reflns_theta_min 2.62
_diffrn_standards_decay_% 0
_diffrn_standards_number 0
_exptl_absorpt_coefficient_mu 0.085
_exptl_absorpt_correction_T_max 0.990
_exptl_absorpt_correction_T_min 0.870
_exptl_absorpt_correction_type multi-scan
_exptl_absorpt_process_details '(SADABS; Sheldrick, 1997)'
_exptl_crystal_colour colorless
_exptl_crystal_density_diffrn 1.248
_exptl_crystal_density_method 'not measured'
_exptl_crystal_description block
_exptl_crystal_F_000 744
_exptl_crystal_size_max 0.38
_exptl_crystal_size_mid 0.20
_exptl_crystal_size_min 0.14
_refine_diff_density_max 0.145
_refine_diff_density_min -0.184
_refine_ls_extinction_method none
_refine_ls_goodness_of_fit_ref 1.045
_refine_ls_hydrogen_treatment constr
_refine_ls_matrix_type full
_refine_ls_number_parameters 230
_refine_ls_number_reflns 2169
_refine_ls_number_restraints 0
_refine_ls_restrained_S_all 1.045
_refine_ls_R_factor_all 0.0788
_refine_ls_R_factor_gt 0.0467
_refine_ls_shift/su_max 0.000
_refine_ls_shift/su_mean 0.000
_refine_ls_structure_factor_coef Fsqd
_refine_ls_weighting_details 'calc w = 1/[\s^2^(Fo^2^)+(0.0468P)^2^+0.2106P] where P = (Fo^2^+2Fc^2^)/3'
_refine_ls_weighting_scheme calc
_refine_ls_wR_factor_gt 0.0906
_refine_ls_wR_factor_ref 0.1015
_reflns_number_gt 1555
_reflns_number_total 2169
_reflns_threshold_expression I>2\s(I)
_cod_data_source_file su6093.cif
_cod_depositor_comments
;
The following automatic conversions were performed:
'_symmetry_cell_setting' value 'Orthorhombic' changed to 'orthorhombic'
according to '/home/saulius/struct/CIF-dictionaries/cif_core.dic'
dictionary named 'cif_core.dic' version 2.4.1 from 2010-06-29.

Automatic conversion script
Id: cif_fix_enum 1527 2010-12-29 10:47:43Z saulius 
;
_cod_database_code 2204081

loop_
_symmetry_equiv_pos_as_xyz
'x, y, z'
'-x+1/2, -y, z+1/2'
'-x, y+1/2, -z+1/2'
'x+1/2, -y+1/2, -z'

loop_
_atom_site_label
_atom_site_fract_x
_atom_site_fract_y
_atom_site_fract_z
_atom_site_U_iso_or_equiv
_atom_site_adp_type
_atom_site_calc_flag
_atom_site_refinement_flags
_atom_site_occupancy
_atom_site_type_symbol
O1 0.6796(4) -0.07843(18) 0.23497(13) 0.0686(7) Uani d . 1 O
O2 0.4845(3) 0.38028(17) 0.13540(11) 0.0497(6) Uani d . 1 O
H2 0.4434 0.3918 0.1741 0.074 Uiso calc R 1 H
O3 0.9346(3) 0.52182(17) -0.06774(10) 0.0537(6) Uani d . 1 O
O4 0.8418(6) 0.7348(2) 0.04087(16) 0.0995(12) Uani d . 1 O
C1 0.5916(4) 0.1881(2) 0.19382(16) 0.0489(8) Uani d . 1 C
H1A 0.5160 0.2419 0.2135 0.059 Uiso calc R 1 H
H1B 0.5407 0.1712 0.1489 0.059 Uiso calc R 1 H
C2 0.5790(5) 0.0942(2) 0.24039(18) 0.0550(9) Uani d . 1 C
H2A 0.6078 0.1140 0.2875 0.066 Uiso calc R 1 H
H2B 0.4531 0.0687 0.2397 0.066 Uiso calc R 1 H
C3 0.7068(5) 0.0109(2) 0.21888(15) 0.0453(8) Uani d . 1 C
C4 0.8720(4) 0.0414(2) 0.18208(15) 0.0409(7) Uani d . 1 C
H4 0.9517 -0.0096 0.1669 0.049 Uiso calc R 1 H
C5 0.9176(4) 0.1387(2) 0.16850(14) 0.0346(7) Uani d . 1 C
C6 1.1067(4) 0.1627(2) 0.14127(17) 0.0482(8) Uani d . 1 C
H6A 1.1654 0.1000 0.1264 0.058 Uiso calc R 1 H
H6B 1.1808 0.1913 0.1783 0.058 Uiso calc R 1 H
C7 1.1031(4) 0.2373(2) 0.08111(15) 0.0408(7) Uani d . 1 C
H7A 1.0439 0.2056 0.0416 0.049 Uiso calc R 1 H
H7B 1.2288 0.2548 0.0681 0.049 Uiso calc R 1 H
C8 0.9985(4) 0.3336(2) 0.10097(14) 0.0309(6) Uani d . 1 C
H8 1.0609 0.3652 0.1405 0.037 Uiso calc R 1 H
C9 0.7960(4) 0.3071(2) 0.12241(13) 0.0288(6) Uani d . 1 C
H9 0.7412 0.2721 0.0826 0.035 Uiso calc R 1 H
C10 0.7890(4) 0.2286(2) 0.18399(13) 0.0339(7) Uani d . 1 C
C11 0.6779(4) 0.4047(2) 0.13369(14) 0.0343(6) Uani d . 1 C
H11 0.7128 0.4357 0.1779 0.041 Uiso calc R 1 H
C12 0.6977(4) 0.4849(2) 0.07631(14) 0.0365(7) Uani d . 1 C
H12A 0.6396 0.4597 0.0344 0.044 Uiso calc R 1 H
H12B 0.6336 0.5466 0.0901 0.044 Uiso calc R 1 H
C13 0.9003(4) 0.5102(2) 0.06120(13) 0.0333(6) Uani d . 1 C
C14 0.9943(4) 0.4096(2) 0.04185(13) 0.0313(6) Uani d . 1 C
H14 0.9165 0.3788 0.0060 0.038 Uiso calc R 1 H
C15 1.1728(4) 0.4424(2) 0.00533(15) 0.0422(7) Uani d . 1 C
H15A 1.2691 0.4590 0.0384 0.051 Uiso calc R 1 H
H15B 1.2173 0.3896 -0.0256 0.051 Uiso calc R 1 H
C16 1.1112(5) 0.5356(2) -0.03420(14) 0.0438(8) Uani d . 1 C
H16 1.2030 0.5823 -0.0539 0.053 Uiso calc R 1 H
C17 0.9401(4) 0.5762(2) -0.00210(15) 0.0403(7) Uani d . 1 C
C18 0.8870(5) 0.6866(2) -0.0091(2) 0.0542(9) Uani d . 1 C
C19 0.8961(7) 0.7336(3) -0.0789(2) 0.0843(13) Uani d . 1 C
H19A 0.7910 0.7123 -0.1056 0.126 Uiso calc R 1 H
H19B 1.0076 0.7123 -0.1016 0.126 Uiso calc R 1 H
H19C 0.8955 0.8065 -0.0745 0.126 Uiso calc R 1 H
C20 0.8574(5) 0.2797(3) 0.25155(14) 0.0554(9) Uani d . 1 C
H20A 0.8629 0.2298 0.2878 0.083 Uiso calc R 1 H
H20B 0.7734 0.3331 0.2645 0.083 Uiso calc R 1 H
H20C 0.9783 0.3080 0.2442 0.083 Uiso calc R 1 H
C21 0.9919(5) 0.5625(2) 0.12388(15) 0.0465(8) Uani d . 1 C
H21A 0.9828 0.5188 0.1636 0.070 Uiso calc R 1 H
H21B 0.9301 0.6258 0.1333 0.070 Uiso calc R 1 H
H21C 1.1198 0.5755 0.1138 0.070 Uiso calc R 1 H

loop_
_atom_site_aniso_label
_atom_site_aniso_U_11
_atom_site_aniso_U_22
_atom_site_aniso_U_33
_atom_site_aniso_U_12
_atom_site_aniso_U_13
_atom_site_aniso_U_23
O1 0.0707(18) 0.0481(15) 0.0872(18) -0.0064(13) 0.0235(15) 0.0204(13)
O2 0.0289(11) 0.0587(14) 0.0615(14) 0.0062(11) 0.0074(10) 0.0089(12)
O3 0.0678(16) 0.0549(14) 0.0383(12) -0.0101(13) -0.0081(11) 0.0038(10)
O4 0.150(3) 0.0477(16) 0.101(2) 0.0356(19) 0.027(2) 0.0109(16)
C1 0.0334(17) 0.0498(19) 0.063(2) 0.0052(16) 0.0138(16) 0.0188(16)
C2 0.0397(18) 0.056(2) 0.069(2) 0.0024(18) 0.0157(17) 0.0203(17)
C3 0.048(2) 0.045(2) 0.0428(17) -0.0061(16) -0.0026(15) 0.0131(15)
C4 0.0383(18) 0.0377(17) 0.0467(17) 0.0049(14) 0.0062(14) 0.0076(14)
C5 0.0302(15) 0.0387(16) 0.0350(15) 0.0012(14) -0.0009(13) 0.0056(13)
C6 0.0313(16) 0.0439(19) 0.069(2) 0.0105(15) 0.0077(16) 0.0151(16)
C7 0.0288(16) 0.0357(16) 0.0580(19) 0.0027(14) 0.0132(15) 0.0052(14)
C8 0.0268(14) 0.0301(15) 0.0357(14) 0.0007(13) 0.0005(12) -0.0002(12)
C9 0.0249(14) 0.0282(14) 0.0332(15) 0.0035(12) -0.0003(12) -0.0027(11)
C10 0.0297(15) 0.0392(17) 0.0327(15) 0.0038(13) 0.0020(13) 0.0029(12)
C11 0.0257(14) 0.0379(16) 0.0395(15) 0.0031(13) 0.0014(13) -0.0024(13)
C12 0.0327(16) 0.0337(16) 0.0431(16) 0.0068(14) 0.0007(14) 0.0010(13)
C13 0.0350(16) 0.0287(15) 0.0361(15) -0.0028(13) -0.0028(13) -0.0006(12)
C14 0.0306(15) 0.0309(14) 0.0322(14) -0.0043(13) -0.0021(12) -0.0029(12)
C15 0.0407(17) 0.0408(17) 0.0451(17) -0.0047(15) 0.0078(15) 0.0001(14)
C16 0.050(2) 0.0385(17) 0.0429(17) -0.0121(16) 0.0020(15) 0.0030(14)
C17 0.0416(18) 0.0353(17) 0.0441(17) -0.0050(14) -0.0063(14) 0.0049(14)
C18 0.055(2) 0.0366(18) 0.071(2) 0.0001(17) -0.004(2) 0.0127(18)
C19 0.104(4) 0.061(2) 0.088(3) 0.003(3) -0.023(3) 0.031(2)
C20 0.079(3) 0.0526(19) 0.0350(17) 0.0087(19) -0.0011(17) 0.0052(14)
C21 0.054(2) 0.0383(17) 0.0475(18) -0.0058(17) -0.0037(16) -0.0057(14)

loop_
_atom_type_symbol
_atom_type_description
_atom_type_scat_dispersion_real
_atom_type_scat_dispersion_imag
_atom_type_scat_source
C C 0.0033 0.0000 'International Tables Vol C Tables 4.2.6.8 and 6.1.1.4'
H H 0.0000 0.0000 'International Tables Vol C Tables 4.2.6.8 and 6.1.1.4'
O O 0.0106 0.0000 'International Tables Vol C Tables 4.2.6.8 and 6.1.1.4'

loop_
_geom_angle_atom_site_label_1
_geom_angle_atom_site_label_2
_geom_angle_atom_site_label_3
_geom_angle
C11 O2 H2 109.5
C16 O3 C17 61.50(18)
C2 C1 C10 114.0(3)
C2 C1 H1A 108.7
C10 C1 H1A 108.7
C2 C1 H1B 108.7
C10 C1 H1B 108.7
H1A C1 H1B 107.6
C3 C2 C1 112.9(3)
C3 C2 H2A 109.0
C1 C2 H2A 109.0
C3 C2 H2B 109.0
C1 C2 H2B 109.0
H2A C2 H2B 107.8
O1 C3 C4 121.4(3)
O1 C3 C2 122.0(3)
C4 C3 C2 116.5(3)
C5 C4 C3 124.1(3)
C5 C4 H4 118.0
C3 C4 H4 118.0
C4 C5 C6 119.4(3)
C4 C5 C10 123.0(3)
C6 C5 C10 117.5(2)
C5 C6 C7 112.9(2)
C5 C6 H6A 109.0
C7 C6 H6A 109.0
C5 C6 H6B 109.0
C7 C6 H6B 109.0
H6A C6 H6B 107.8
C6 C7 C8 110.4(2)
C6 C7 H7A 109.6
C8 C7 H7A 109.6
C6 C7 H7B 109.6
C8 C7 H7B 109.6
H7A C7 H7B 108.1
C14 C8 C7 111.4(2)
C14 C8 C9 109.1(2)
C7 C8 C9 110.5(2)
C14 C8 H8 108.6
C7 C8 H8 108.6
C9 C8 H8 108.6
C11 C9 C8 111.7(2)
C11 C9 C10 114.5(2)
C8 C9 C10 112.1(2)
C11 C9 H9 105.9
C8 C9 H9 105.9
C10 C9 H9 105.9
C5 C10 C1 108.8(2)
C5 C10 C20 107.7(2)
C1 C10 C20 110.0(3)
C5 C10 C9 109.6(2)
C1 C10 C9 110.5(2)
C20 C10 C9 110.1(2)
O2 C11 C12 105.1(2)
O2 C11 C9 110.8(2)
C12 C11 C9 114.3(2)
O2 C11 H11 108.8
C12 C11 H11 108.8
C9 C11 H11 108.8
C13 C12 C11 112.1(2)
C13 C12 H12A 109.2
C11 C12 H12A 109.2
C13 C12 H12B 109.2
C11 C12 H12B 109.2
H12A C12 H12B 107.9
C17 C13 C12 117.2(2)
C17 C13 C14 102.1(2)
C12 C13 C14 106.6(2)
C17 C13 C21 107.3(2)
C12 C13 C21 111.0(2)
C14 C13 C21 112.6(2)
C8 C14 C13 113.0(2)
C8 C14 C15 121.0(2)
C13 C14 C15 104.2(2)
C8 C14 H14 105.8
C13 C14 H14 105.8
C15 C14 H14 105.8
C16 C15 C14 102.2(2)
C16 C15 H15A 111.3
C14 C15 H15A 111.3
C16 C15 H15B 111.3
C14 C15 H15B 111.3
H15A C15 H15B 109.2
O3 C16 C17 59.7(2)
O3 C16 C15 112.8(2)
C17 C16 C15 109.0(2)
O3 C16 H16 120.2
C17 C16 H16 120.2
C15 C16 H16 120.2
O3 C17 C16 58.81(18)
O3 C17 C18 112.8(2)
C16 C17 C18 121.4(3)
O3 C17 C13 114.6(2)
C16 C17 C13 106.8(2)
C18 C17 C13 124.7(3)
O4 C18 C19 121.7(3)
O4 C18 C17 120.3(3)
C19 C18 C17 118.0(3)
C18 C19 H19A 109.5
C18 C19 H19B 109.5
H19A C19 H19B 109.5
C18 C19 H19C 109.5
H19A C19 H19C 109.5
H19B C19 H19C 109.5
C10 C20 H20A 109.5
C10 C20 H20B 109.5
H20A C20 H20B 109.5
C10 C20 H20C 109.5
H20A C20 H20C 109.5
H20B C20 H20C 109.5
C13 C21 H21A 109.5
C13 C21 H21B 109.5
H21A C21 H21B 109.5
C13 C21 H21C 109.5
H21A C21 H21C 109.5
H21B C21 H21C 109.5

loop_
_geom_bond_atom_site_label_1
_geom_bond_atom_site_label_2
_geom_bond_distance
O1 C3 1.228(4)
O2 C11 1.435(3)
O2 H2 0.8200
O3 C16 1.443(4)
O3 C17 1.456(4)
O4 C18 1.199(4)
C1 C2 1.528(4)
C1 C10 1.535(4)
C1 H1A 0.9700
C1 H1B 0.9700
C2 C3 1.490(4)
C2 H2A 0.9700
C2 H2B 0.9700
C3 C4 1.447(4)
C4 C5 1.344(4)
C4 H4 0.9300
C5 C6 1.498(4)
C5 C10 1.530(4)
C6 C7 1.520(4)
C6 H6A 0.9700
C6 H6B 0.9700
C7 C8 1.521(4)
C7 H7A 0.9700
C7 H7B 0.9700
C8 C14 1.517(4)
C8 C9 1.561(4)
C8 H8 0.9800
C9 C11 1.553(4)
C9 C10 1.575(4)
C9 H9 0.9800
C10 C20 1.549(4)
C11 C12 1.535(4)
C11 H11 0.9800
C12 C13 1.530(4)
C12 H12A 0.9700
C12 H12B 0.9700
C13 C17 1.527(4)
C13 C14 1.530(4)
C13 C21 1.542(4)
C14 C15 1.532(4)
C14 H14 0.9800
C15 C16 1.509(4)
C15 H15A 0.9700
C15 H15B 0.9700
C16 C17 1.482(4)
C16 H16 0.9800
C17 C18 1.503(4)
C18 C19 1.485(5)
C19 H19A 0.9600
C19 H19B 0.9600
C19 H19C 0.9600
C20 H20A 0.9600
C20 H20B 0.9600
C20 H20C 0.9600
C21 H21A 0.9600
C21 H21B 0.9600
C21 H21C 0.9600

loop_
_geom_hbond_atom_site_label_D
_geom_hbond_atom_site_label_H
_geom_hbond_atom_site_label_A
_geom_hbond_site_symmetry_A
_geom_hbond_distance_DH
_geom_hbond_distance_HA
_geom_hbond_distance_DA
_geom_hbond_angle_DHA
O2 H2 O1 3_655 0.82 2.01 2.825(4) 175

loop_
_geom_torsion_atom_site_label_1
_geom_torsion_atom_site_label_2
_geom_torsion_atom_site_label_3
_geom_torsion_atom_site_label_4
_geom_torsion
C10 C1 C2 C3 -52.2(4)
C1 C2 C3 O1 -157.4(3)
C1 C2 C3 C4 26.8(4)
O1 C3 C4 C5 -173.8(3)
C2 C3 C4 C5 2.0(5)
C3 C4 C5 C6 169.3(3)
C3 C4 C5 C10 -6.5(4)
C4 C5 C6 C7 134.8(3)
C10 C5 C6 C7 -49.1(4)
C5 C6 C7 C8 54.3(4)
C6 C7 C8 C14 179.6(2)
C6 C7 C8 C9 -59.0(3)
C14 C8 C9 C11 -49.7(3)
C7 C8 C9 C11 -172.5(2)
C14 C8 C9 C10 -179.7(2)
C7 C8 C9 C10 57.4(3)
C4 C5 C10 C1 -17.8(4)
C6 C5 C10 C1 166.3(3)
C4 C5 C10 C20 101.5(3)
C6 C5 C10 C20 -74.5(3)
C4 C5 C10 C9 -138.7(3)
C6 C5 C10 C9 45.4(3)
C2 C1 C10 C5 46.0(4)
C2 C1 C10 C20 -71.8(3)
C2 C1 C10 C9 166.4(3)
C11 C9 C10 C5 -177.2(2)
C8 C9 C10 C5 -48.6(3)
C11 C9 C10 C1 62.9(3)
C8 C9 C10 C1 -168.5(2)
C11 C9 C10 C20 -58.8(3)
C8 C9 C10 C20 69.8(3)
C8 C9 C11 O2 164.9(2)
C10 C9 C11 O2 -66.3(3)
C8 C9 C11 C12 46.4(3)
C10 C9 C11 C12 175.2(2)
O2 C11 C12 C13 -172.9(2)
C9 C11 C12 C13 -51.2(3)
C11 C12 C13 C17 170.8(2)
C11 C12 C13 C14 57.3(3)
C11 C12 C13 C21 -65.6(3)
C7 C8 C14 C13 -176.5(2)
C9 C8 C14 C13 61.2(3)
C7 C8 C14 C15 -52.0(3)
C9 C8 C14 C15 -174.3(2)
C17 C13 C14 C8 172.0(2)
C12 C13 C14 C8 -64.5(3)
C21 C13 C14 C8 57.3(3)
C17 C13 C14 C15 38.8(3)
C12 C13 C14 C15 162.3(2)
C21 C13 C14 C15 -75.8(3)
C8 C14 C15 C16 -165.4(2)
C13 C14 C15 C16 -36.9(3)
C17 O3 C16 C15 99.4(3)
C14 C15 C16 O3 -43.4(3)
C14 C15 C16 C17 20.9(3)
C16 O3 C17 C18 114.0(3)
C16 O3 C17 C13 -95.5(3)
C15 C16 C17 O3 -105.8(3)
O3 C16 C17 C18 -99.2(3)
C15 C16 C17 C18 155.0(3)
O3 C16 C17 C13 108.9(2)
C15 C16 C17 C13 3.1(3)
C12 C13 C17 O3 -78.9(3)
C14 C13 C17 O3 37.1(3)
C21 C13 C17 O3 155.6(2)
C12 C13 C17 C16 -141.7(2)
C14 C13 C17 C16 -25.8(3)
C21 C13 C17 C16 92.8(3)
C12 C13 C17 C18 67.6(4)
C14 C13 C17 C18 -176.5(3)
C21 C13 C17 C18 -57.9(4)
O3 C17 C18 O4 162.0(4)
C16 C17 C18 O4 -131.7(4)
C13 C17 C18 O4 15.0(5)
O3 C17 C18 C19 -19.2(4)
C16 C17 C18 C19 47.1(4)
C13 C17 C18 C19 -166.2(3)

loop_
_cod_related_entry_id
_cod_related_entry_database
_cod_related_entry_code
1 ChemSpider 10308524
